data_2108543
loop_
_publ_author_name
'Udovenko, Anatoly A.'
'Laptash, Natalia M.'

_publ_section_title
;
 Ammonium tantalum oxide fluorides: new features of dynamic disorder
;
_journal_issue 6
_journal_name_full 'Acta Crystallographica Section B'
_journal_page_first
;
;
_journal_paper_doi 10.1107/S2052520619013994
_journal_volume 75
_journal_year 2019
_chemical_formula_moiety '(N H4)3, [Ta F6.83 O0.17], F0.83'
_chemical_formula_sum 'F7.66 H12 N3 O0.17 Ta'
_chemical_formula_weight 383.91
_chemical_name_common 'ammonium  tantalum oxide fluoride'
_space_group_crystal_system trigonal
_space_group_IT_number 166
_space_group_name_Hall '-R 3 2"'
_space_group_name_H-M_alt 'R -3 m :H'
_atom_sites_solution_hydrogens difmap
_atom_sites_solution_primary direct
_atom_sites_solution_secondary difmap
_audit_creation_method SHELXL-2014/7
_cell_angle_alpha 90
_cell_angle_beta 90
_cell_angle_gamma 120
_cell_formula_units_Z 6
_cell_length_a 8.54140(10)
_cell_length_b 8.54140(10)
_cell_length_c 41.4381(4)
_cell_measurement_reflns_used 9478
_cell_measurement_temperature 296(2)
_cell_measurement_theta_max 34.02
_cell_measurement_theta_min 4.41
_cell_volume 2618.11(5)
_computing_cell_refinement 'Bruker SAINT'
_computing_data_collection 'Bruker APEX2'
_computing_data_reduction 'Bruker SAINT'
_computing_molecular_graphics 'Bruker SHELXTL'
_computing_publication_material 'Bruker SHELXTL'
_computing_structure_refinement 'SHELXL-2014/7 (Sheldrick, 2014)'
_computing_structure_solution 'SHELXS-97 (Sheldrick, 2008)'
_diffrn_ambient_temperature 296(2)
_diffrn_measured_fraction_theta_full 0.934
_diffrn_measured_fraction_theta_max 0.962
_diffrn_measurement_device_type 'Bruker APEX-II CCD'
_diffrn_measurement_method '\f and \w scans'
_diffrn_radiation_type MoK\a
_diffrn_radiation_wavelength 0.71073
_diffrn_reflns_av_R_equivalents 0.0283
_diffrn_reflns_av_unetI/netI 0.0163
_diffrn_reflns_Laue_measured_fraction_full 0.934
_diffrn_reflns_Laue_measured_fraction_max 0.962
_diffrn_reflns_limit_h_max 13
_diffrn_reflns_limit_h_min -13
_diffrn_reflns_limit_k_max 13
_diffrn_reflns_limit_k_min -13
_diffrn_reflns_limit_l_max 65
_diffrn_reflns_limit_l_min -60
_diffrn_reflns_number 16286
_diffrn_reflns_point_group_measured_fraction_full 0.934
_diffrn_reflns_point_group_measured_fraction_max 0.962
_diffrn_reflns_theta_full 25.242
_diffrn_reflns_theta_max 34.078
_diffrn_reflns_theta_min 4.773
_exptl_absorpt_coefficient_mu 12.682
_exptl_absorpt_correction_type multi-scan
_exptl_absorpt_process_details 'Bruker SADABS'
_exptl_crystal_colour colourless
_exptl_crystal_density_diffrn 2.922
_exptl_crystal_description prism
_exptl_crystal_F_000 2118
_exptl_crystal_size_max 0.300
_exptl_crystal_size_mid 0.220
_exptl_crystal_size_min 0.160
_exptl_transmission_factor_max 0.7467
_exptl_transmission_factor_min 0.6067
_refine_diff_density_max 1.405
_refine_diff_density_min -1.366
_refine_diff_density_rms 0.191
_refine_ls_extinction_coef 0.00028(8)
_refine_ls_extinction_expression Fc^*^=kFc[1+0.001xFc^2^\l^3^/sin(2\q)]^-1/4^
_refine_ls_extinction_method 'SHELXL-2014/7 (Sheldrick 2014'
_refine_ls_goodness_of_fit_ref 1.188
_refine_ls_hydrogen_treatment noref
_refine_ls_matrix_type full
_refine_ls_number_parameters 74
_refine_ls_number_reflns 1353
_refine_ls_number_restraints 3
_refine_ls_restrained_S_all 1.228
_refine_ls_R_factor_all 0.0365
_refine_ls_R_factor_gt 0.0345
_refine_ls_shift/su_max 0.007
_refine_ls_shift/su_mean 0.001
_refine_ls_structure_factor_coef Fsqd
_refine_ls_weighting_details 'w=1/[\s^2^(Fo^2^)+(0.0520P)^2^+12.6611P] where P=(Fo^2^+2Fc^2^)/3'
_refine_ls_weighting_scheme calc
_refine_ls_wR_factor_gt 0.1004
_refine_ls_wR_factor_ref 0.1014
_reflns_Friedel_coverage 0.000
_reflns_number_gt 1257
_reflns_number_total 1353
_reflns_threshold_expression 'I > 2\s(I)'
_cod_data_source_file wf5152sup1.cif
_cod_data_source_block II
_cod_original_cell_volume 2618.11(7)
_cod_database_code 2108543
_shelx_space_group_comment
; 
The symmetry employed for this shelxl refinement is uniquely defined 
by the following loop, which should always be used as a source of 
symmetry information in preference to the above space-group names. 
They are only intended as comments. 
;
_shelx_estimated_absorpt_t_min 0.115
_shelx_estimated_absorpt_t_max 0.236

loop_
_space_group_symop_operation_xyz
'x, y, z'
'-y, x-y, z'
'-x+y, -x, z'
'y, x, -z'
'x-y, -y, -z'
'-x, -x+y, -z'
'x+2/3, y+1/3, z+1/3'
'-y+2/3, x-y+1/3, z+1/3'
'-x+y+2/3, -x+1/3, z+1/3'
'y+2/3, x+1/3, -z+1/3'
'x-y+2/3, -y+1/3, -z+1/3'
'-x+2/3, -x+y+1/3, -z+1/3'
'x+1/3, y+2/3, z+2/3'
'-y+1/3, x-y+2/3, z+2/3'
'-x+y+1/3, -x+2/3, z+2/3'
'y+1/3, x+2/3, -z+2/3'
'x-y+1/3, -y+2/3, -z+2/3'
'-x+1/3, -x+y+2/3, -z+2/3'
'-x, -y, -z'
'y, -x+y, -z'
'x-y, x, -z'
'-y, -x, z'
'-x+y, y, z'
'x, x-y, z'
'-x+2/3, -y+1/3, -z+1/3'
'y+2/3, -x+y+1/3, -z+1/3'
'x-y+2/3, x+1/3, -z+1/3'
'-y+2/3, -x+1/3, z+1/3'
'-x+y+2/3, y+1/3, z+1/3'
'x+2/3, x-y+1/3, z+1/3'
'-x+1/3, -y+2/3, -z+2/3'
'y+1/3, -x+y+2/3, -z+2/3'
'x-y+1/3, x+2/3, -z+2/3'
'-y+1/3, -x+2/3, z+2/3'
'-x+y+1/3, y+2/3, z+2/3'
'x+1/3, x-y+2/3, z+2/3'

loop_
_atom_site_label
_atom_site_type_symbol
_atom_site_fract_x
_atom_site_fract_y
_atom_site_fract_z
_atom_site_U_iso_or_equiv
_atom_site_adp_type
_atom_site_occupancy
_atom_site_site_symmetry_order
_atom_site_calc_flag
_atom_site_refinement_flags_posn
_atom_site_refinement_flags_adp
_atom_site_refinement_flags_occupancy
Ta1 Ta 0.6667 0.3333 0.03301(14) 0.0351(14) Uani 0.65(4) 6 d S T P
Ta11 Ta 0.6317(12) 0.331(3) 0.0390(4) 0.0359(19) Uani 0.058(6) 1 d . . P
Ta2 Ta 0.0000 0.0000 0.13224(19) 0.0284(6) Uani 0.52(5) 6 d S T P
Ta22 Ta 0.0000 0.0000 0.1281(4) 0.0374(12) Uani 0.48(5) 6 d S T P
F1 F 0.6667 0.3333 -0.0113(3) 0.097(4) Uani 1 6 d DS T P
F2 F 0.6667 0.3333 0.0861(4) 0.120(7) Uani 0.7353 6 d DS T P
F3 F 0.4032(9) 0.2016(5) 0.02183(19) 0.116(3) Uani 1 2 d DS T P
F4 F 0.5381(6) 0.0762(12) 0.0532(3) 0.109(3) Uani 0.7575 2 d DS T P
F5 F -0.1004(4) 0.1004(4) 0.09892(12) 0.0727(14) Uani 1 2 d S T P
F6 F 0.1280(4) 0.2560(8) 0.14164(15) 0.0847(18) Uani 1 2 d S T P
F7 F 0.0000 0.0000 0.1781(2) 0.090(4) Uani 1 6 d S T P
F8 F 0.3333 0.6667 0.2454(4) 0.093(4) Uani 1 6 d S T P
F9 F 0.3333 0.6667 0.1667 0.058(5) Uani 0.4507 12 d S T P
F10 F 0.0000 0.0000 0.0000 0.082(5) Uani 0.8856 12 d S T P
N1 N 0.1682(5) 0.8318(5) 0.21132(18) 0.0613(16) Uani 1 2 d S T P
N2 N 0.6775(14) 0.8387(7) 0.04667(19) 0.091(4) Uani 1 2 d S T P
H1 H 0.2231 0.7769 0.2230 0.068 Uiso 1 2 d S . P

loop_
_atom_site_aniso_label
_atom_site_aniso_U_11
_atom_site_aniso_U_22
_atom_site_aniso_U_33
_atom_site_aniso_U_23
_atom_site_aniso_U_13
_atom_site_aniso_U_12
Ta1 0.0378(19) 0.0378(19) 0.0298(9) 0.000 0.000 0.0189(10)
Ta11 0.020(2) 0.054(6) 0.039(3) 0.002(3) 0.0116(17) 0.023(3)
Ta2 0.0329(7) 0.0329(7) 0.0194(11) 0.000 0.000 0.0165(3)
Ta22 0.0400(8) 0.0400(8) 0.032(3) 0.000 0.000 0.0200(4)
F1 0.112(6) 0.112(6) 0.067(5) 0.000 0.000 0.056(3)
F2 0.121(11) 0.121(11) 0.119(15) 0.000 0.000 0.060(6)
F3 0.070(4) 0.144(6) 0.111(5) -0.004(2) -0.008(4) 0.035(2)
F4 0.080(4) 0.085(6) 0.163(10) 0.032(7) 0.016(3) 0.042(3)
F5 0.076(2) 0.076(2) 0.073(3) 0.0170(12) -0.0170(12) 0.043(3)
F6 0.101(4) 0.057(3) 0.081(3) -0.011(3) -0.0054(13) 0.0287(15)
F7 0.113(6) 0.113(6) 0.042(4) 0.000 0.000 0.057(3)
F8 0.057(4) 0.057(4) 0.166(13) 0.000 0.000 0.0286(18)
F9 0.052(8) 0.052(8) 0.071(14) 0.000 0.000 0.026(4)
F10 0.064(6) 0.064(6) 0.119(15) 0.000 0.000 0.032(3)
N1 0.059(3) 0.059(3) 0.066(3) 0.0072(15) -0.0072(15) 0.030(3)
N2 0.141(10) 0.068(3) 0.086(5) -0.032(3) -0.064(7) 0.071(5)

loop_
_atom_type_symbol
_atom_type_description
_atom_type_scat_dispersion_real
_atom_type_scat_dispersion_imag
_atom_type_scat_source
N N 0.0061 0.0033 'International Tables Vol C Tables 4.2.6.8 and 6.1.1.4'
H H 0.0000 0.0000 'International Tables Vol C Tables 4.2.6.8 and 6.1.1.4'
F F 0.0171 0.0103 'International Tables Vol C Tables 4.2.6.8 and 6.1.1.4'
Ta Ta -0.7052 6.5227 'International Tables Vol C Tables 4.2.6.8 and 6.1.1.4'

loop_
_geom_angle_atom_site_label_1
_geom_angle_atom_site_label_2
_geom_angle_atom_site_label_3
_geom_angle
_geom_angle_site_symmetry_1
_geom_angle_site_symmetry_3
Ta11 Ta1 Ta11 39(6) 23_655 2_655
Ta11 Ta1 Ta11 50(5) 23_655 3_665
Ta11 Ta1 Ta11 82(3) 2_655 3_665
Ta11 Ta1 Ta11 82(3) 23_655 24
Ta11 Ta1 Ta11 50(5) 2_655 24
Ta11 Ta1 Ta11 98(4) 3_665 24
Ta11 Ta1 Ta11 82(3) 23_655 22_665
Ta11 Ta1 Ta11 98(4) 2_655 22_665
Ta11 Ta1 Ta11 39(6) 3_665 22_665
Ta11 Ta1 Ta11 82(3) 24 22_665
Ta11 Ta1 F1 130.8(18) 23_655 .
Ta11 Ta1 F1 130.8(18) 2_655 .
Ta11 Ta1 F1 130.8(18) 3_665 .
Ta11 Ta1 F1 130.8(18) 24 .
Ta11 Ta1 F1 130.8(18) 22_665 .
Ta11 Ta1 F3 59(2) 23_655 2_655
Ta11 Ta1 F3 59(2) 2_655 2_655
Ta11 Ta1 F3 101(3) 3_665 2_655
Ta11 Ta1 F3 101(3) 24 2_655
Ta11 Ta1 F3 140(3) 22_665 2_655
F1 Ta1 F3 76.6(3) . 2_655
Ta11 Ta1 F3 140(3) 23_655 .
Ta11 Ta1 F3 101(3) 2_655 .
Ta11 Ta1 F3 140(3) 3_665 .
Ta11 Ta1 F3 59(2) 24 .
Ta11 Ta1 F3 101(3) 22_665 .
F1 Ta1 F3 76.6(3) . .
F3 Ta1 F3 114.8(2) 2_655 .
Ta11 Ta1 F3 101(3) 23_655 3_665
Ta11 Ta1 F3 140(3) 2_655 3_665
Ta11 Ta1 F3 59(2) 3_665 3_665
Ta11 Ta1 F3 140(3) 24 3_665
Ta11 Ta1 F3 59(2) 22_665 3_665
F1 Ta1 F3 76.6(3) . 3_665
F3 Ta1 F3 114.8(2) 2_655 3_665
F3 Ta1 F3 114.8(2) . 3_665
Ta11 Ta1 F2 49.2(18) 23_655 .
Ta11 Ta1 F2 49.2(18) 2_655 .
Ta11 Ta1 F2 49.2(18) 3_665 .
Ta11 Ta1 F2 49.2(18) 24 .
Ta11 Ta1 F2 49.2(18) 22_665 .
F1 Ta1 F2 180.0 . .
F3 Ta1 F2 103.4(3) 2_655 .
F3 Ta1 F2 103.4(3) . .
F3 Ta1 F2 103.4(3) 3_665 .
Ta11 Ta1 F4 33(3) 23_655 2_655
Ta11 Ta1 F4 72(3) 2_655 2_655
Ta11 Ta1 F4 33(3) 3_665 2_655
Ta11 Ta1 F4 110.9(19) 24 2_655
Ta11 Ta1 F4 72(3) 22_665 2_655
F1 Ta1 F4 113.8(3) . 2_655
F3 Ta1 F4 69.40(15) 2_655 2_655
F3 Ta1 F4 169.6(5) . 2_655
F3 Ta1 F4 69.40(15) 3_665 2_655
F2 Ta1 F4 66.2(3) . 2_655
Ta11 Ta1 F4 72(3) 23_655 .
Ta11 Ta1 F4 33(3) 2_655 .
Ta11 Ta1 F4 110.9(19) 3_665 .
Ta11 Ta1 F4 33(3) 24 .
Ta11 Ta1 F4 110.9(19) 22_665 .
F1 Ta1 F4 113.8(3) . .
F3 Ta1 F4 69.40(15) 2_655 .
F3 Ta1 F4 69.40(15) . .
F3 Ta1 F4 169.6(5) 3_665 .
F2 Ta1 F4 66.2(3) . .
F4 Ta1 F4 104.8(4) 2_655 .
Ta11 Ta11 Ta11 120.00(14) 24 22_665
Ta11 Ta11 Ta11 94(4) 24 3_665
Ta11 Ta11 Ta11 26(4) 22_665 3_665
Ta11 Ta11 Ta11 34(4) 24 2_655
Ta11 Ta11 Ta11 86(4) 22_665 2_655
Ta11 Ta11 Ta11 60.000(3) 3_665 2_655
Ta11 Ta11 Ta11 60.00(6) 24 23_655
Ta11 Ta11 Ta11 60.00(2) 22_665 23_655
Ta11 Ta11 Ta11 34(4) 3_665 23_655
Ta11 Ta11 Ta11 26(4) 2_655 23_655
Ta11 Ta11 F4 149.1(6) 24 3_665
Ta11 Ta11 F4 84.8(5) 22_665 3_665
Ta11 Ta11 F4 110(4) 3_665 3_665
Ta11 Ta11 F4 158.6(18) 2_655 3_665
Ta11 Ta11 F4 140.2(4) 23_655 3_665
Ta11 Ta11 F2 86.3(6) 24 .
Ta11 Ta11 F2 85.4(5) 22_665 .
Ta11 Ta11 F2 82.7(3) 3_665 .
Ta11 Ta11 F2 82.7(3) 2_655 .
Ta11 Ta11 F2 81.6(3) 23_655 .
F4 Ta11 F2 77.2(8) 3_665 .
Ta11 Ta11 F3 86.0(6) 24 .
Ta11 Ta11 F3 146.2(6) 22_665 .
Ta11 Ta11 F3 157.2(6) 3_665 .
Ta11 Ta11 F3 117(4) 2_655 .
Ta11 Ta11 F3 139.6(6) 23_655 .
F4 Ta11 F3 80.1(4) 3_665 .
F2 Ta11 F3 119.9(8) . .
Ta11 Ta11 F4 27.1(5) 24 .
Ta11 Ta11 F4 138.2(3) 22_665 .
Ta11 Ta11 F4 114(4) 3_665 .
Ta11 Ta11 F4 57(4) 2_655 .
Ta11 Ta11 F4 81.7(3) 23_655 .
F4 Ta11 F4 122.0(8) 3_665 .
F2 Ta11 F4 72.3(7) . .
F3 Ta11 F4 74.5(6) . .
Ta11 Ta11 F3 137.6(4) 24 3_665
Ta11 Ta11 F3 29.0(3) 22_665 3_665
Ta11 Ta11 F3 51(3) 3_665 3_665
Ta11 Ta11 F3 107(4) 2_655 3_665
Ta11 Ta11 F3 82.2(3) 23_655 3_665
F4 Ta11 F3 72.9(8) 3_665 3_665
F2 Ta11 F3 107.8(8) . 3_665
F3 Ta11 F3 117.2(9) . 3_665
F4 Ta11 F3 163.7(6) . 3_665
Ta11 Ta11 F1 86.5(5) 24 .
Ta11 Ta11 F1 85.6(4) 22_665 .
Ta11 Ta11 F1 83.2(2) 3_665 .
Ta11 Ta11 F1 83.2(2) 2_655 .
Ta11 Ta11 F1 82.1(3) 23_655 .
F4 Ta11 F1 115.4(9) 3_665 .
F2 Ta11 F1 163.7(5) . .
F3 Ta11 F1 74.0(6) . .
F4 Ta11 F1 106.3(9) . .
F3 Ta11 F1 68.8(6) 3_665 .
Ta11 Ta11 F4 86.7(5) 24 2_655
Ta11 Ta11 F4 36.3(5) 22_665 2_655
Ta11 Ta11 F4 16.8(15) 3_665 2_655
Ta11 Ta11 F4 54(3) 2_655 2_655
Ta11 Ta11 F4 30.4(5) 23_655 2_655
F4 Ta11 F4 109.8(9) 3_665 2_655
F2 Ta11 F4 67.1(5) . 2_655
F3 Ta11 F4 169.5(11) . 2_655
F4 Ta11 F4 101.9(7) . 2_655
F3 Ta11 F4 64.4(4) 3_665 2_655
F1 Ta11 F4 98.0(6) . 2_655
F7 Ta2 F6 78.4(3) . .
F7 Ta2 F6 78.4(3) . 2
F6 Ta2 F6 116.0(2) . 2
F7 Ta2 F6 78.4(3) . 3
F6 Ta2 F6 116.0(2) . 3
F6 Ta2 F6 116.0(2) 2 3
F7 Ta2 F5 132.9(2) . .
F6 Ta2 F5 77.20(19) . .
F6 Ta2 F5 77.21(19) 2 .
F6 Ta2 F5 148.7(5) 3 .
F7 Ta2 F5 132.9(2) . 2
F6 Ta2 F5 148.7(5) . 2
F6 Ta2 F5 77.21(19) 2 2
F6 Ta2 F5 77.21(19) 3 2
F5 Ta2 F5 78.7(4) . 2
F7 Ta2 F5 132.9(2) . 3
F6 Ta2 F5 77.20(19) . 3
F6 Ta2 F5 148.7(5) 2 3
F6 Ta2 F5 77.21(19) 3 3
F5 Ta2 F5 78.7(4) . 3
F5 Ta2 F5 78.7(4) 2 3
F5 Ta22 F5 84.3(6) . 2
F5 Ta22 F5 84.3(6) . 3
F5 Ta22 F5 84.3(6) 2 3
F5 Ta22 F6 78.9(2) . .
F5 Ta22 F6 157.3(8) 2 .
F5 Ta22 F6 78.9(2) 3 .
F5 Ta22 F6 78.9(2) . 2
F5 Ta22 F6 78.9(2) 2 2
F5 Ta22 F6 157.3(8) 3 2
F6 Ta22 F6 112.3(4) . 2
F5 Ta22 F6 157.3(8) . 3
F5 Ta22 F6 78.9(2) 2 3
F5 Ta22 F6 78.9(2) 3 3
F6 Ta22 F6 112.3(4) . 3
F6 Ta22 F6 112.3(4) 2 3
F5 Ta22 F7 129.2(4) . .
F5 Ta22 F7 129.2(4) 2 .
F5 Ta22 F7 129.2(4) 3 .
F6 Ta22 F7 73.5(5) . .
F6 Ta22 F7 73.5(5) 2 .
F6 Ta22 F7 73.5(5) 3 .

loop_
_geom_bond_atom_site_label_1
_geom_bond_atom_site_label_2
_geom_bond_distance
_geom_bond_site_symmetry_2
Ta1 Ta11 0.381(11) 23_655
Ta1 Ta11 0.381(11) 2_655
Ta1 Ta11 0.381(11) 3_665
Ta1 Ta11 0.381(11) 24
Ta1 Ta11 0.381(11) 22_665
Ta1 F1 1.835(12) .
Ta1 F3 2.003(7) 2_655
Ta1 F3 2.003(7) .
Ta1 F3 2.003(7) 3_665
Ta1 F2 2.201(19) .
Ta1 F4 2.079(9) 2_655
Ta1 F4 2.079(9) .
Ta11 Ta11 0.26(4) 24
Ta11 Ta11 0.32(3) 22_665
Ta11 Ta11 0.499(16) 3_665
Ta11 Ta11 0.499(16) 2_655
Ta11 Ta11 0.575(19) 23_655
Ta11 F4 1.77(2) 3_665
Ta11 F2 1.97(2) .
Ta11 F3 1.839(13) .
Ta11 F4 1.99(2) .
Ta11 F3 2.11(2) 3_665
Ta11 F1 2.10(2) .
Ta11 F4 2.243(12) 2_655
Ta2 F7 1.901(12) .
Ta2 F6 1.933(6) .
Ta2 F6 1.933(6) 2
Ta2 F6 1.933(6) 3
Ta2 F5 2.028(7) .
Ta2 F5 2.028(7) 2
Ta2 F5 2.028(7) 3
Ta22 F5 1.917(11) .
Ta22 F5 1.917(11) 2
Ta22 F5 1.917(11) 3
Ta22 F6 1.975(7) .
Ta22 F6 1.975(7) 2
Ta22 F6 1.975(7) 3
Ta22 F7 2.070(18) .
F1 Ta11 2.10(2) 23_655
F1 Ta11 2.10(2) 3_665
F1 Ta11 2.10(2) 2_655
F1 Ta11 2.10(2) 24
F1 Ta11 2.10(2) 22_665
F2 Ta11 1.97(2) 2_655
F2 Ta11 1.97(2) 23_655
F2 Ta11 1.97(2) 24
F2 Ta11 1.97(2) 3_665
F2 Ta11 1.97(2) 22_665
F3 Ta11 1.839(13) 24
F3 Ta11 2.11(2) 22_665
F3 Ta11 2.11(2) 2_655
F3 Ta11 2.307(18) 3_665
F3 Ta11 2.307(18) 23_655
F4 Ta11 1.77(2) 24
F4 Ta11 1.77(2) 2_655
F4 Ta11 1.99(2) 23_655
F4 Ta11 2.243(12) 22_665
F4 Ta11 2.243(12) 3_665
N1 H1 0.9462 .

_cod_database_fobs_code 2108543
